data_1535907
loop_
_publ_author_name
'Itoh, K.'
'Hagiwara, T.'
'Nakamura, E.'

_publ_section_title
;
 Order disorder type phase transition in ferroelectric Cs D2 P O4 studied
 by X-ray structure analysis
;
_journal_name_full 'Journal of the Physical Society of Japan'
_journal_page_first 2626
_journal_page_last 2629
_journal_volume 52
_journal_year 1983
_chemical_formula_sum 'Cs D2 O4 P'
_chemical_name_systematic 'Cs (D2 P O4)'
_space_group_IT_number 4
_symmetry_space_group_name_Hall 'P 2yb'
_symmetry_space_group_name_H-M 'P 1 21 1'
_cell_angle_alpha 90
_cell_angle_beta 107.73
_cell_angle_gamma 90
_cell_formula_units_Z 2
_cell_length_a 7.906
_cell_length_b 6.372
_cell_length_c 4.883
_cell_volume 234.307
_citation_journal_id_ASTM JUPSAU
_cod_data_source_file Itoh_JUPSAU_1983_691.cif
_cod_data_source_block D2Cs1O4P1
_cod_original_formula_sum 'D2 Cs1 O4 P1'
_cod_database_code 1535907

loop_
_symmetry_equiv_pos_as_xyz
x,y,z
-x,y+1/2,-z

loop_
_atom_site_label
_atom_site_type_symbol
_atom_site_fract_x
_atom_site_fract_y
_atom_site_fract_z
_atom_site_occupancy
_atom_site_U_iso_or_equiv
D1 D+1 0.361 0.75 0.22 1 0.0
P1 P+5 0.23901 0.763 0.5288 1 0.0
D2 D+1 0 0.5 0.5 1 0.0
O2 O-2 0.3237 0.7556 0.8463 1 0.0
O1 O-2 0.3942 0.753 0.3894 1 0.0
Cs1 Cs+1 0.26471 0.25 0.03156 1 0.0
O4 O-2 0.124 0.942 0.4007 1 0.0
O3 O-2 0.136 0.546 0.433 1 0.0
